data_2014680
loop_
_publ_author_name
'Sikorski, Artur'
'Krzymi\'nski, Karol'
'Konitz, Antoni'
'B\/la\.zejowski, Jerzy'

_publ_section_title
;
 2-Ethylphenyl acridine-9-carboxylate and 2,5-dimethylphenyl
 acridine-9-carboxylate
;
_journal_issue 1
_journal_name_full 'Acta Crystallographica Section C'
_journal_page_first o50
_journal_page_last o52
_journal_paper_doi 10.1107/S0108270104030537
_journal_volume 61
_journal_year 2005
_chemical_formula_iupac 'C22 H17 N O2'
_chemical_formula_moiety 'C22 H17 N O2'
_chemical_formula_sum 'C22 H17 N O2'
_chemical_formula_weight 327.37
_chemical_name_systematic
;
2-ethylphenyl acridine-9-carboxylate
;
_space_group_IT_number 2
_symmetry_cell_setting triclinic
_symmetry_space_group_name_Hall '-P 1'
_symmetry_space_group_name_H-M 'P -1'
_atom_sites_solution_hydrogens geom
_atom_sites_solution_primary direct
_atom_sites_solution_secondary difmap
_cell_angle_alpha 92.12(3)
_cell_angle_beta 98.96(3)
_cell_angle_gamma 106.28(3)
_cell_formula_units_Z 2
_cell_length_a 7.995(2)
_cell_length_b 9.465(2)
_cell_length_c 11.899(2)
_cell_measurement_reflns_used 50
_cell_measurement_temperature 293(2)
_cell_measurement_theta_max 26
_cell_measurement_theta_min 2.25
_cell_volume 850.7(4)
_computing_cell_refinement 'KM-4 Software'
_computing_data_collection 'KM-4 Software (Kuma Diffraction, 1989)'
_computing_data_reduction 'KM-4 Software'
_computing_molecular_graphics 'ORTEPII (Johnson, 1976)'
_computing_publication_material SHELXL97
_computing_structure_refinement 'SHELXL97 (Sheldrick, 1997)'
_computing_structure_solution 'SHELXS97 (Sheldrick, 1997)'
_diffrn_ambient_temperature 293(2)
_diffrn_measured_fraction_theta_full 1
_diffrn_measured_fraction_theta_max 1
_diffrn_measurement_device_type 'Kuma KM-4'
_diffrn_measurement_method \q/2\q
_diffrn_radiation_monochromator graphite
_diffrn_radiation_source 'fine-focus sealed tube'
_diffrn_radiation_type MoK\a
_diffrn_radiation_wavelength 0.71073
_diffrn_reflns_av_R_equivalents 0.0174
_diffrn_reflns_av_sigmaI/netI 0.0473
_diffrn_reflns_limit_h_max 9
_diffrn_reflns_limit_h_min -9
_diffrn_reflns_limit_k_max 11
_diffrn_reflns_limit_k_min -11
_diffrn_reflns_limit_l_max 0
_diffrn_reflns_limit_l_min -14
_diffrn_reflns_number 3507
_diffrn_reflns_theta_full 26.00
_diffrn_reflns_theta_max 26.00
_diffrn_reflns_theta_min 2.25
_diffrn_standards_decay_% 1.27
_diffrn_standards_interval_count 200
_diffrn_standards_number 3
_exptl_absorpt_coefficient_mu 0.082
_exptl_absorpt_correction_type none
_exptl_absorpt_process_details none
_exptl_crystal_colour yellow
_exptl_crystal_density_diffrn 1.278
_exptl_crystal_density_meas ?
_exptl_crystal_density_method 'not measured'
_exptl_crystal_description prism
_exptl_crystal_F_000 344
_exptl_crystal_size_max 0.5
_exptl_crystal_size_mid 0.4
_exptl_crystal_size_min 0.3
_refine_diff_density_max 0.196
_refine_diff_density_min -0.178
_refine_ls_extinction_coef 0.027(4)
_refine_ls_extinction_expression Fc^*^=kFc[1+0.001xFc^2^\l^3^/sin(2\q)]^-1/4^
_refine_ls_extinction_method 'SHELXL97 (Sheldrick, 1997)'
_refine_ls_goodness_of_fit_ref 1.016
_refine_ls_hydrogen_treatment constr
_refine_ls_matrix_type full
_refine_ls_number_parameters 227
_refine_ls_number_reflns 3337
_refine_ls_number_restraints 0
_refine_ls_restrained_S_all 1.016
_refine_ls_R_factor_all 0.1108
_refine_ls_R_factor_gt 0.0440
_refine_ls_shift/su_max 0.001
_refine_ls_shift/su_mean 0.000
_refine_ls_structure_factor_coef Fsqd
_refine_ls_weighting_details 'calc w = 1/[\s^2^(Fo^2^)+(0.0568P)^2^+0.1515P] where P=(Fo^2^+2Fc^2^)/3'
_refine_ls_weighting_scheme calc
_refine_ls_wR_factor_gt 0.1037
_refine_ls_wR_factor_ref 0.1253
_reflns_number_gt 1788
_reflns_number_total 3337
_reflns_threshold_expression I>2\s(I)
_cod_data_source_file ga1086.cif
_cod_data_source_block I
_cod_depositor_comments
;
The following automatic conversions were performed:

'_exptl_crystal_density_meas' value 'not measured' was changed to '?'
- the value is perceived as not measured.

Automatic conversion script
Id: cif_fix_values 3008 2015-01-20 13:52:24Z robertas 
;
_cod_database_code 2014680
_cod_database_fobs_code 2014680

loop_
_symmetry_equiv_pos_as_xyz
'x, y, z'
'-x, -y, -z'

loop_
_atom_site_label
_atom_site_fract_x
_atom_site_fract_y
_atom_site_fract_z
_atom_site_U_iso_or_equiv
_atom_site_adp_type
_atom_site_calc_flag
_atom_site_refinement_flags
_atom_site_occupancy
_atom_site_disorder_assembly
_atom_site_disorder_group
_atom_site_type_symbol
C1 0.5133(3) 0.6084(2) 1.18451(18) 0.0511(5) Uani d . 1 . . C
H1A 0.4984 0.5760 1.1052 0.061 Uiso d R 1 . . H
C2 0.6438(3) 0.5833(3) 1.2593(2) 0.0650(6) Uani d . 1 . . C
H2A 0.7216 0.5336 1.2329 0.078 Uiso d R 1 . . H
C3 0.6677(4) 0.6299(3) 1.3758(2) 0.0781(8) Uani d . 1 . . C
H3A 0.7606 0.6097 1.4282 0.094 Uiso d R 1 . . H
C4 0.5649(4) 0.7033(3) 1.41436(19) 0.0718(7) Uani d . 1 . . C
H4A 0.5815 0.7319 1.4945 0.086 Uiso d R 1 . . H
C5 0.1004(4) 0.9242(3) 1.3584(2) 0.0677(7) Uani d . 1 . . C
H5A 0.1289 0.9556 1.4385 0.081 Uiso d R 1 . . H
C6 -0.0342(4) 0.9571(3) 1.2926(2) 0.0741(7) Uani d . 1 . . C
H6A -0.0949 1.0188 1.3246 0.089 Uiso d R 1 . . H
C7 -0.0827(3) 0.9057(3) 1.1765(2) 0.0663(6) Uani d . 1 . . C
H7A -0.1807 0.9283 1.1311 0.080 Uiso d R 1 . . H
C8 0.0062(3) 0.8253(2) 1.12776(18) 0.0519(5) Uani d . 1 . . C
H8A -0.0302 0.7904 1.0485 0.062 Uiso d R 1 . . H
C9 0.2568(2) 0.71311(19) 1.14893(15) 0.0380(4) Uani d . 1 . . C
N10 0.3295(3) 0.8110(2) 1.38188(14) 0.0561(5) Uani d . 1 . . N
C11 0.3964(3) 0.6831(2) 1.22095(15) 0.0411(5) Uani d . 1 . . C
C12 0.4262(3) 0.7344(2) 1.33895(16) 0.0499(5) Uani d . 1 . . C
C13 0.1528(3) 0.7912(2) 1.19268(15) 0.0409(5) Uani d . 1 . . C
C14 0.1980(3) 0.8399(2) 1.31147(16) 0.0489(5) Uani d . 1 . . C
C15 0.2216(2) 0.6582(2) 1.02595(15) 0.0392(4) Uani d . 1 . . C
O16 0.21642(18) 0.76849(14) 0.95782(10) 0.0460(4) Uani d . 1 . . O
O17 0.2048(2) 0.53417(16) 0.99104(11) 0.0538(4) Uani d . 1 . . O
C18 0.1779(3) 0.7319(2) 0.83844(14) 0.0400(5) Uani d . 1 . . C
C19 0.3075(3) 0.7949(2) 0.77632(15) 0.0426(5) Uani d . 1 . . C
C20 0.2640(3) 0.7638(2) 0.65900(16) 0.0497(5) Uani d . 1 . . C
H20A 0.3517 0.8043 0.6129 0.060 Uiso d R 1 . . H
C21 0.1011(3) 0.6749(2) 0.60717(17) 0.0550(6) Uani d . 1 . . C
H21A 0.0735 0.6555 0.5256 0.066 Uiso d R 1 . . H
C22 -0.0254(3) 0.6152(3) 0.67261(18) 0.0577(6) Uani d . 1 . . C
H22A -0.1396 0.5528 0.6369 0.069 Uiso d R 1 . . H
C23 0.0126(3) 0.6446(2) 0.78953(17) 0.0492(5) Uani d . 1 . . C
H23A -0.0751 0.6052 0.8357 0.059 Uiso d R 1 . . H
C24 0.4866(3) 0.8924(3) 0.8307(2) 0.0627(6) Uani d . 1 . . C
H24A 0.4754 0.9458 0.8979 0.075 Uiso d R 1 . . H
H24B 0.5298 0.9631 0.7785 0.075 Uiso d R 1 . . H
C25 0.6199(4) 0.8113(4) 0.8629(3) 0.1151(13) Uani d . 1 . . C
H25A 0.7319 0.8805 0.8946 0.173 Uiso d R 1 . . H
H25B 0.6318 0.7570 0.7963 0.173 Uiso d R 1 . . H
H25C 0.5817 0.7440 0.9185 0.173 Uiso d R 1 . . H

loop_
_atom_site_aniso_label
_atom_site_aniso_U_11
_atom_site_aniso_U_22
_atom_site_aniso_U_33
_atom_site_aniso_U_12
_atom_site_aniso_U_13
_atom_site_aniso_U_23
C1 0.0537(13) 0.0556(13) 0.0470(12) 0.0211(11) 0.0086(10) 0.0037(9)
C2 0.0603(15) 0.0770(16) 0.0652(15) 0.0337(13) 0.0072(12) 0.0088(12)
C3 0.0671(17) 0.108(2) 0.0622(16) 0.0403(16) -0.0077(13) 0.0105(15)
C4 0.0790(18) 0.096(2) 0.0389(12) 0.0316(15) -0.0045(12) 0.0036(12)
C5 0.096(2) 0.0703(16) 0.0491(13) 0.0354(15) 0.0301(13) 0.0013(11)
C6 0.095(2) 0.0757(17) 0.0726(17) 0.0476(16) 0.0359(15) 0.0065(13)
C7 0.0666(16) 0.0717(16) 0.0717(17) 0.0345(13) 0.0177(12) 0.0090(12)
C8 0.0515(13) 0.0570(13) 0.0512(12) 0.0198(11) 0.0128(10) 0.0072(10)
C9 0.0429(11) 0.0364(10) 0.0332(9) 0.0072(8) 0.0096(8) 0.0049(8)
N10 0.0706(13) 0.0671(12) 0.0331(9) 0.0224(10) 0.0124(8) 0.0022(8)
C11 0.0466(12) 0.0410(10) 0.0352(10) 0.0100(9) 0.0096(8) 0.0065(8)
C12 0.0553(13) 0.0566(13) 0.0360(11) 0.0130(10) 0.0080(9) 0.0066(9)
C13 0.0476(12) 0.0389(10) 0.0372(10) 0.0098(9) 0.0148(8) 0.0062(8)
C14 0.0603(14) 0.0495(12) 0.0399(11) 0.0142(11) 0.0197(10) 0.0062(9)
C15 0.0407(11) 0.0408(11) 0.0360(10) 0.0108(9) 0.0079(8) 0.0031(8)
O16 0.0640(9) 0.0415(7) 0.0316(7) 0.0132(7) 0.0091(6) 0.0045(6)
O17 0.0732(10) 0.0464(9) 0.0422(8) 0.0214(7) 0.0044(7) -0.0006(6)
C18 0.0492(12) 0.0415(11) 0.0299(9) 0.0151(9) 0.0054(8) 0.0035(8)
C19 0.0475(12) 0.0429(11) 0.0384(11) 0.0139(9) 0.0085(9) 0.0050(9)
C20 0.0584(14) 0.0566(13) 0.0392(11) 0.0204(11) 0.0156(10) 0.0081(9)
C21 0.0665(16) 0.0617(14) 0.0348(11) 0.0200(12) 0.0005(10) 0.0010(10)
C22 0.0517(14) 0.0632(14) 0.0475(13) 0.0071(11) -0.0056(10) 0.0032(10)
C23 0.0480(13) 0.0549(13) 0.0422(11) 0.0095(10) 0.0095(9) 0.0096(9)
C24 0.0570(15) 0.0631(15) 0.0562(14) -0.0018(12) 0.0098(11) 0.0058(11)
C25 0.0541(18) 0.100(2) 0.170(3) 0.0069(17) -0.0213(19) 0.028(2)

loop_
_atom_type_symbol
_atom_type_description
_atom_type_scat_dispersion_real
_atom_type_scat_dispersion_imag
_atom_type_scat_source
C C 0.0033 0.0016 'International Tables Vol C Tables 4.2.6.8 and 6.1.1.4'
H H 0.0000 0.0000 'International Tables Vol C Tables 4.2.6.8 and 6.1.1.4'
N N 0.0061 0.0033 'International Tables Vol C Tables 4.2.6.8 and 6.1.1.4'
O O 0.0106 0.0060 'International Tables Vol C Tables 4.2.6.8 and 6.1.1.4'

loop_
_geom_angle_atom_site_label_1
_geom_angle_atom_site_label_2
_geom_angle_atom_site_label_3
_geom_angle
_geom_angle_publ_flag
C2 C1 C11 121.0(2) ?
C2 C1 H1A 119.6 ?
C11 C1 H1A 119.4 ?
C1 C2 C3 120.5(2) ?
C1 C2 H2A 119.7 ?
C3 C2 H2A 119.8 ?
C4 C3 C2 121.1(2) ?
C4 C3 H3A 119.5 ?
C2 C3 H3A 119.3 ?
C3 C4 C12 120.8(2) ?
C3 C4 H4A 119.8 ?
C12 C4 H4A 119.4 ?
C6 C5 C14 120.7(2) ?
C6 C5 H5A 119.9 ?
C14 C5 H5A 119.4 ?
C5 C6 C7 120.5(2) ?
C5 C6 H6A 119.7 ?
C7 C6 H6a 119.7 ?
C8 C7 C6 121.1(2) ?
C8 C7 H7A 119.5 ?
C6 C7 H7A 119.5 ?
C7 C8 C13 120.7(2) ?
C7 C8 H8A 119.6 ?
C13 C8 H8A 119.6 ?
C13 C9 C11 120.25(16) ?
C13 C9 C15 121.52(17) ?
C14 N10 C12 118.59(17) ?
C9 C11 C1 124.70(17) ?
C9 C11 C12 117.4(2) ?
C1 C11 C12 117.9(2) ?
N10 C12 C4 118.3(2) ?
N10 C12 C11 123.1(2) ?
C4 C12 C11 118.6(2) ?
C9 C13 C8 124.89(17) ?
C9 C13 C14 117.2(2) ?
C8 C13 C14 117.8(2) ?
N10 C14 C5 117.5(2) ?
N10 C14 C13 123.4(2) ?
C5 C14 C13 119.1(2) ?
C9 C15 O16 111.19(16) yes
C9 C15 O17 125.0(2) yes
C11 C9 C15 118.22(17) ?
C15 O16 C18 117.60(14) yes
O16 C15 O17 123.74(17) yes
O16 C18 C19 117.20(17) ?
C18 C19 C24 122.8(2) ?
C23 C18 C19 123.34(17) ?
C23 C18 O16 119.32(17) ?
C18 C19 C20 116.3(2) ?
C20 C19 C24 120.8(2) ?
C21 C20 C19 122.0(2) ?
C21 C20 H20A 119.2 ?
C19 C20 H20A 118.8 ?
C20 C21 C22 119.7(2) ?
C20 C21 H21A 120.5 ?
C22 C21 H21A 119.7 ?
C23 C22 C21 120.0(2) ?
C23 C22 H22A 119.9 ?
C21 C22 H22A 120.1 ?
C18 C23 C22 118.6(2) ?
C18 C23 H23A 120.7 ?
C22 C23 H23A 120.7 ?
C25 C24 C19 114.0(2) ?
C25 C24 H24A 108.8 ?
C19 C24 H24A 109.0 ?
C25 C24 H24B 108.5 ?
C19 C24 H24B 108.7 ?
H24A C24 H24B 107.7 ?
C24 C25 H25A 109.5 ?
C24 C25 H25B 109.4 ?
H25A C25 H25B 109.5 ?
C24 C25 H25C 109.5 ?
H25A C25 H25C 109.5 ?
H25B C25 H25C 109.5 ?

loop_
_geom_bond_atom_site_label_1
_geom_bond_atom_site_label_2
_geom_bond_site_symmetry_2
_geom_bond_distance
_geom_bond_publ_flag
C1 C2 . 1.343(3) ?
C1 C11 . 1.426(3) ?
C1 H1A . 0.96 ?
C2 C3 . 1.406(3) ?
C2 H2A . 0.96 ?
C3 C4 . 1.335(4) ?
C3 H3A . 0.96 ?
C4 C12 . 1.419(3) ?
C4 H4A . 0.96 ?
C5 C6 . 1.346(4) ?
C5 C14 . 1.417(3) ?
C5 H5A . 0.96 ?
C6 C7 . 1.404(3) ?
C6 H6A . 0.96 ?
C7 C8 . 1.349(3) ?
C7 H7A . 0.96 ?
C8 C13 . 1.423(3) ?
C8 H8A . 0.96 ?
C9 C13 . 1.400(3) ?
C9 C11 . 1.400(3) yes
C9 C15 . 1.491(2) yes
N10 C14 . 1.337(3) ?
N10 C12 . 1.339(3) yes
C11 C12 . 1.430(3) ?
C13 C14 . 1.429(3) ?
C15 O16 . 1.351(2) yes
C15 O17 . 1.195(2) yes
O16 C18 . 1.414(2) yes
C18 C23 . 1.371(3) ?
C18 C19 . 1.379(3) ?
C19 C20 . 1.385(3) ?
C19 C24 . 1.499(3) ?
C20 C21 . 1.372(3) ?
C20 H20A . 0.96 ?
C21 C22 . 1.380(3) ?
C21 H21A . 0.96 ?
C22 C23 . 1.377(3) ?
C22 H22A . 0.96 ?
C23 H23A . 0.96 ?
C24 C25 . 1.491(4) ?
C24 H24A . 0.96 ?
C24 H24B . 0.96 ?
C25 H25A . 0.96 ?
C25 H25B . 0.96 ?
C25 H25C . 0.96 ?

loop_
_geom_hbond_atom_site_label_D
_geom_hbond_atom_site_label_H
_geom_hbond_atom_site_label_A
_geom_hbond_site_symmetry_A
_geom_hbond_distance_DH
_geom_hbond_distance_HA
_geom_hbond_distance_DA
_geom_hbond_angle_DHA
_geom_hbond_publ_flag
C2 H2A CgA 2_667 0.96 2.81 3.608(3) 142 y
C6 H6A CgA 2_577 0.96 2.81 3.540(3) 133 y
C24 H24A CgB 2_677 0.96 2.70 3.576(3) 151 y

loop_
_geom_torsion_atom_site_label_1
_geom_torsion_atom_site_label_2
_geom_torsion_atom_site_label_3
_geom_torsion_atom_site_label_4
_geom_torsion
_geom_torsion_publ_flag
C11 C1 C2 C3 0.2(4) ?
C1 C2 C3 C4 -1.8(4) ?
C2 C3 C4 C12 1.1(5) ?
C14 C5 C6 C7 1.4(4) ?
C5 C6 C7 C8 -1.5(4) ?
C6 C7 C8 C13 -0.5(4) ?
C13 C9 C11 C1 -178.0(2) ?
C15 C9 C11 C1 2.7(3) ?
C13 C9 C11 C12 0.3(3) ?
C15 C9 C11 C12 -179.0(2) ?
C2 C1 C11 C9 -179.7(2) ?
C2 C1 C11 C12 2.0(3) ?
C14 N10 C12 C4 -179.6(2) ?
C14 N10 C12 C11 0.5(3) ?
C3 C4 C12 N10 -178.7(2) ?
C3 C4 C12 C11 1.2(4) ?
C9 C11 C12 N10 -1.2(3) ?
C1 C11 C12 N10 177.2(2) ?
C9 C11 C12 C4 178.9(2) ?
C1 C11 C12 C4 -2.6(3) ?
C11 C9 C13 C8 -178.8(2) ?
C15 C9 C13 C8 0.4(3) ?
C15 C9 C13 C14 -179.59(17) ?
C7 C8 C13 C9 -177.7(2) ?
C7 C8 C13 C14 2.3(3) ?
C12 N10 C14 C5 -178.5(2) ?
C12 N10 C14 C13 1.1(3) ?
C6 C5 C14 N10 -179.8(2) ?
C6 C5 C14 C13 0.6(4) ?
C9 C13 C14 N10 -1.9(3) ?
C8 C13 C14 N10 178.0(2) ?
C9 C13 C14 C5 177.6(2) ?
C8 C13 C14 C5 -2.4(3) ?
C13 C9 C15 O17 -128.4(2) ?
C13 C9 C15 O16 53.5(2) ?
C9 C15 O16 C18 -177.82(16) yes
C11 C9 C13 C14 1.2(3) ?
C11 C9 C15 O16 -127.2(2) ?
C11 C9 C15 O17 50.8(3) yes
C15 O16 C18 C19 -116.7(2) yes
O16 C18 C19 C24 3.1(3) ?
O17 C15 O16 C18 4.1(3) ?
C15 O16 C18 C23 67.3(2) ?
C23 C18 C19 C20 -1.0(3) ?
O16 C18 C19 C20 -176.74(17) ?
C23 C18 C19 C24 178.8(2) ?
C18 C19 C20 C21 -0.2(3) ?
C24 C19 C20 C21 180.0(2) ?
C19 C20 C21 C22 0.8(3) ?
C20 C21 C22 C23 -0.3(3) ?
C19 C18 C23 C22 1.5(3) ?
O16 C18 C23 C22 177.2(2) ?
C21 C22 C23 C18 -0.8(3) ?
C18 C19 C24 C25 89.5(3) ?
C20 C19 C24 C25 -90.7(3) ?

loop_
_cod_related_entry_id
_cod_related_entry_database
_cod_related_entry_code
1 ChemSpider 21133996
